data_7041805
loop_
_publ_author_name
'Rieb, Julia'
'Dominelli, Bruno'
'Mayer, David'
'Jandl, Christian'
'Drechsel, Jonas'
'Heydenreuter, Wolfgang'
'Sieber, Stephan A.'
'K\"uhn, Fritz E'

_publ_section_title
;
 Influence of wing-tip substituents and reaction conditions on the
 structure, properties and cytotoxicity of Ag(i)- and Au(i)-bis(NHC)
 complexes.
;
_journal_issue 8
_journal_name_full 'Dalton transactions (Cambridge, England : 2003)'
_journal_page_first 2722
_journal_page_last 2735
_journal_paper_doi 10.1039/c6dt04559f
_journal_volume 46
_journal_year 2017
_chemical_compound_source 'see text'
_chemical_formula_moiety 'C28 H44 Au2 N8 O2, 2(C24 H20 B)'
_chemical_formula_sum 'C76 H84 Au2 B2 N8 O2'
_chemical_formula_weight 1557.07
_space_group_IT_number 14
_symmetry_cell_setting monoclinic
_symmetry_Int_Tables_number 14
_symmetry_space_group_name_Hall '-P 2yn'
_symmetry_space_group_name_H-M 'P 1 21/n 1'
_atom_sites_solution_hydrogens geom
_audit_update_record
;
2016-12-01 deposited with the CCDC.
2017-01-23 downloaded from the CCDC.
;
_cell_angle_alpha 90
_cell_angle_beta 101.129(2)
_cell_angle_gamma 90
_cell_formula_units_Z 2
_cell_length_a 10.0106(4)
_cell_length_b 14.8180(7)
_cell_length_c 22.5591(10)
_cell_measurement_reflns_used 9854
_cell_measurement_temperature 123
_cell_measurement_theta_max 27.6097
_cell_measurement_theta_min 2.4254
_cell_volume 3283.4(3)
_computing_cell_refinement 'SAINT (Bruker, 2012)'
_computing_data_collection 'APEX II Control Software (Bruker, 2013)'
_computing_data_reduction 'SAINT (Bruker, 2012)'
_computing_molecular_graphics 'PLATON (Spek, 2011)'
_computing_publication_material 'PLATON (Spek, 2011), enCIFer (Allen, 2004)'
_computing_structure_refinement 'SHELXL2014 (Sheldrick, 2014), SHELXLE (Huebschle, 2011)'
_computing_structure_solution 'SHELXS97 (Sheldrick, 1997)'
_diffrn_ambient_temperature 123
_diffrn_detector ' CCD plate '
_diffrn_detector_area_resol_mean 16
_diffrn_measured_fraction_theta_full 0.999
_diffrn_measured_fraction_theta_max 0.999
_diffrn_measurement_device ' \k-geometry diffractometer '
_diffrn_measurement_device_type ' Bruker APEX-II CCD '
_diffrn_measurement_method ' phi- and omega-rotation '
_diffrn_radiation_monochromator graphite
_diffrn_radiation_probe x-ray
_diffrn_radiation_source 'fine-focus sealed tube'
_diffrn_radiation_type MoK\a
_diffrn_radiation_wavelength 0.71073
_diffrn_reflns_av_R_equivalents 0.0587
_diffrn_reflns_av_sigmaI/netI 0.0356
_diffrn_reflns_limit_h_max 13
_diffrn_reflns_limit_h_min -13
_diffrn_reflns_limit_k_max 19
_diffrn_reflns_limit_k_min -19
_diffrn_reflns_limit_l_max 29
_diffrn_reflns_limit_l_min -29
_diffrn_reflns_number 74721
_diffrn_reflns_reduction_process
;
;
_diffrn_reflns_theta_full 25.24
_diffrn_reflns_theta_max 27.88
_diffrn_reflns_theta_min 2.75
_exptl_absorpt_coefficient_mu 4.517
_exptl_absorpt_correction_T_max 0.7457
_exptl_absorpt_correction_T_min 0.6691
_exptl_absorpt_correction_type multi-scan
_exptl_absorpt_process_details 'SADABS, Bruker, 2008b'
_exptl_crystal_colour colourless
_exptl_crystal_density_diffrn 1.575
_exptl_crystal_density_method 'Not Measured'
_exptl_crystal_description fragment
_exptl_crystal_F_000 1560
_exptl_crystal_size_max 0.228
_exptl_crystal_size_mid 0.165
_exptl_crystal_size_min 0.147
_refine_diff_density_max 1.412
_refine_diff_density_min -1.856
_refine_diff_density_rms 0.106
_refine_ls_extinction_method none
_refine_ls_goodness_of_fit_ref 1.027
_refine_ls_hydrogen_treatment constr
_refine_ls_matrix_type full
_refine_ls_number_parameters 461
_refine_ls_number_reflns 7833
_refine_ls_number_restraints 113
_refine_ls_restrained_S_all 1.021
_refine_ls_R_factor_all 0.0394
_refine_ls_R_factor_gt 0.0259
_refine_ls_shift/su_max 0.004
_refine_ls_shift/su_mean 0.000
_refine_ls_structure_factor_coef Fsqd
_refine_ls_weighting_details 'W=1/[\S^2^(FO^2^)+(0.0127P)^2^+4.1538P] WHERE P=(FO^2^+2FC^2^)/3'
_refine_ls_weighting_scheme calc
_refine_ls_wR_factor_gt 0.0454
_refine_ls_wR_factor_ref 0.0495
_reflns_number_gt 6372
_reflns_number_total 7833
_reflns_threshold_expression i>2\s(i)
_cod_data_source_file c6dt04559f2.cif
_cod_data_source_block Au2_LiPr_2_BPh4_2
_cod_depositor_comments 'Adding full bibliography for 7041805--7041812.cif.'
_cod_original_sg_symbol_H-M 'P 21/n'
_cod_database_code 7041805
_shelxl_version_number 2014/6

loop_
_symmetry_equiv_pos_site_id
_symmetry_equiv_pos_as_xyz
1 x,y,z
2 1/2-x,1/2+y,1/2-z
3 -x,-y,-z
4 1/2+x,1/2-y,1/2+z

loop_
_atom_site_aniso_label
_atom_site_aniso_U_11
_atom_site_aniso_U_22
_atom_site_aniso_U_33
_atom_site_aniso_U_23
_atom_site_aniso_U_13
_atom_site_aniso_U_12
Au1 0.0209(1) 0.0201(1) 0.0200(1) 0.0049(1) 0.0087(1) 0.0024(1)
O1 0.0346(17) 0.034(2) 0.0379(19) -0.0020(14) 0.0172(14) 0.0084(14)
O1A 0.039(4) 0.035(5) 0.025(4) -0.003(4) 0.011(4) 0.004(4)
N1 0.0197(12) 0.0219(15) 0.0226(14) 0.0044(11) 0.0019(10) -0.0024(10)
N2 0.0177(11) 0.0206(14) 0.0207(14) 0.0054(11) 0.0021(10) -0.0008(10)
N3 0.0201(11) 0.0210(15) 0.0142(12) 0.0006(10) 0.0032(9) -0.0013(10)
N4 0.0192(13) 0.0353(18) 0.054(2) 0.0261(15) 0.0107(13) 0.0062(12)
C1 0.0256(16) 0.044(2) 0.036(2) -0.0085(17) 0.0076(14) -0.0105(15)
C2 0.0258(15) 0.0266(18) 0.0223(17) 0.0034(14) 0.0027(13) -0.0027(14)
C3 0.0322(18) 0.040(2) 0.033(2) -0.0051(16) 0.0051(15) 0.0026(16)
C4 0.0151(13) 0.0228(17) 0.0232(17) 0.0045(13) 0.0044(12) 0.0035(12)
C5 0.0271(16) 0.0281(19) 0.0237(17) 0.0125(15) -0.0005(13) -0.0045(14)
C6 0.0269(15) 0.0293(19) 0.0216(17) 0.0107(14) 0.0010(13) -0.0062(14)
C7 0.0212(14) 0.0206(16) 0.0249(17) 0.0019(13) 0.0072(12) -0.0011(12)
C8 0.0244(15) 0.0188(16) 0.0219(16) 0.0008(13) 0.0089(12) 0.0016(12)
C9 0.0328(17) 0.032(2) 0.0170(16) 0.0065(14) -0.0016(13) -0.0036(14)
C10 0.0259(16) 0.034(2) 0.040(2) 0.0194(17) -0.0060(15) -0.0053(14)
C11 0.017(2) 0.034(3) 0.032(3) 0.007(3) 0.001(2) -0.0042(19)
C11A 0.016(3) 0.032(3) 0.029(4) 0.004(3) -0.001(3) -0.003(3)
C12 0.023(3) 0.036(3) 0.032(4) -0.004(3) 0.007(3) 0.003(2)
C12A 0.032(5) 0.037(4) 0.037(5) 0.001(4) 0.006(4) -0.002(4)
C13 0.022(4) 0.032(3) 0.036(5) 0.006(3) 0.004(3) 0.000(3)
C13A 0.016(5) 0.035(3) 0.034(5) 0.008(3) 0.001(4) -0.008(4)
C14 0.028(3) 0.027(2) 0.028(3) -0.005(2) 0.0103(19) -0.003(2)
C14A 0.033(5) 0.027(4) 0.029(5) -0.003(4) 0.010(4) -0.003(4)
C15 0.0216(14) 0.0159(15) 0.0167(15) -0.0013(12) 0.0017(12) -0.0055(12)
C16 0.0216(14) 0.0233(17) 0.0225(17) 0.0040(14) 0.0051(12) -0.0032(13)
C17 0.0209(15) 0.0306(19) 0.034(2) 0.0057(16) 0.0010(14) 0.0002(14)
C18 0.0283(16) 0.036(2) 0.0317(19) 0.0116(16) -0.0058(14) 0.0009(15)
C19 0.0379(18) 0.038(2) 0.0204(17) 0.0100(15) 0.0060(14) -0.0012(16)
C20 0.0256(15) 0.0281(19) 0.0235(17) 0.0032(14) 0.0066(13) -0.0009(13)
C21 0.0185(14) 0.0222(17) 0.0182(16) 0.0005(13) 0.0024(12) -0.0004(12)
C22 0.0215(15) 0.0252(18) 0.0309(19) 0.0037(15) 0.0066(13) -0.0011(13)
C23 0.0229(15) 0.034(2) 0.0326(19) 0.0067(16) 0.0080(14) -0.0057(14)
C24 0.0166(14) 0.048(2) 0.0239(18) -0.0009(16) 0.0047(13) -0.0007(15)
C25 0.0223(14) 0.0343(19) 0.0318(18) -0.0044(17) 0.0029(13) 0.0077(15)
C26 0.0224(14) 0.0233(17) 0.0283(17) 0.0017(15) 0.0012(12) -0.0012(14)
C27 0.0177(13) 0.0181(16) 0.0210(15) 0.0044(13) 0.0004(11) 0.0009(12)
C28 0.0223(15) 0.0243(18) 0.0208(16) -0.0018(14) 0.0019(12) -0.0012(13)
C29 0.0342(17) 0.0226(19) 0.0244(17) -0.0038(14) -0.0031(14) 0.0017(14)
C30 0.0215(15) 0.0200(18) 0.039(2) 0.0030(15) -0.0044(14) -0.0025(13)
C31 0.0181(14) 0.0247(18) 0.042(2) 0.0059(16) 0.0067(13) -0.0021(13)
C32 0.0220(14) 0.0219(17) 0.0228(17) 0.0003(13) 0.0058(12) -0.0002(13)
C33 0.0160(13) 0.0224(16) 0.0186(15) 0.0019(13) 0.0051(11) -0.0047(12)
C34 0.0238(15) 0.0245(18) 0.0257(18) 0.0008(14) 0.0047(13) 0.0002(13)
C35 0.0317(17) 0.039(2) 0.0196(17) 0.0076(15) 0.0024(14) -0.0046(15)
C36 0.0353(18) 0.047(2) 0.0185(17) -0.0060(16) 0.0026(14) -0.0111(17)
C37 0.0420(19) 0.029(2) 0.031(2) -0.0143(16) 0.0094(16) -0.0052(16)
C38 0.0296(16) 0.0217(18) 0.0247(18) -0.0012(14) 0.0012(13) -0.0022(14)
B1 0.0195(15) 0.0179(18) 0.0183(17) 0.0010(14) 0.0044(13) -0.0019(13)

loop_
_atom_site_label
_atom_site_type_symbol
_atom_site_thermal_displace_type
_atom_site_fract_x
_atom_site_fract_y
_atom_site_fract_z
_atom_site_occupancy
_atom_site_U_iso_or_equiv
_atom_site_calc_flag
_atom_site_refinement_flags
_atom_site_disorder_assembly
_atom_site_disorder_group
Au1 Au Uani 0.66008(2) 0.05885(2) 0.52372(2) 1.000 0.0197(1) d . . .
O1 O Uani 0.6886(3) -0.0423(2) 0.32991(14) 0.779(5) 0.0341(11) d UP A 1
O1A O Uani 0.5896(11) 0.0421(7) 0.2837(5) 0.221(5) 0.032(3) d UP A 2
N1 N Uani 0.6753(2) 0.22408(17) 0.44779(11) 1.000 0.0217(8) d . . .
N2 N Uani 0.5828(2) 0.11571(17) 0.39123(11) 1.000 0.0199(8) d . . .
N3 N Uani 0.3683(2) 0.04183(16) 0.36129(10) 1.000 0.0185(7) d . . .
N4 N Uani 0.1619(2) 0.04177(19) 0.37375(14) 1.000 0.0357(10) d . . .
C1 C Uani 0.8779(3) 0.3101(3) 0.49659(16) 1.000 0.0350(11) d . . .
C2 C Uani 0.7350(3) 0.2797(2) 0.50078(14) 1.000 0.0252(10) d . . .
C3 C Uani 0.6416(3) 0.3575(2) 0.50728(16) 1.000 0.0352(11) d . . .
C4 C Uani 0.6323(3) 0.1380(2) 0.44954(14) 1.000 0.0203(9) d . . .
C5 C Uani 0.6516(3) 0.2554(2) 0.38907(14) 1.000 0.0270(10) d . . .
C6 C Uani 0.5939(3) 0.1880(2) 0.35334(14) 1.000 0.0264(10) d . . .
C7 C Uani 0.5157(3) 0.0295(2) 0.37273(14) 1.000 0.0219(9) d . . .
C8 C Uani 0.2888(3) 0.0141(2) 0.39972(14) 1.000 0.0211(9) d . . .
C9 C Uani 0.2915(3) 0.0856(2) 0.31156(14) 1.000 0.0281(10) d . . .
C10 C Uani 0.1627(3) 0.0853(2) 0.32018(16) 1.000 0.0350(11) d . . .
C11 C Uani 0.0524(5) 0.0368(4) 0.4125(3) 0.590(8) 0.0282(16) d DUP B 3
C11A C Uani 0.0202(9) 0.0196(5) 0.3826(4) 0.410(8) 0.0264(19) d DUP B 4
C12 C Uani -0.0530(6) 0.1093(4) 0.3941(3) 0.590(8) 0.0301(19) d DUP B 3
C12A C Uani -0.0081(11) 0.0998(6) 0.4192(4) 0.410(8) 0.035(3) d DUP B 4
C13 C Uani -0.0085(11) -0.0572(4) 0.4037(6) 0.590(8) 0.030(2) d DUP B 3
C13A C Uani 0.0133(18) -0.0690(6) 0.4155(8) 0.410(8) 0.029(3) d DUP B 4
C14 C Uani 0.5534(5) -0.0117(4) 0.3148(2) 0.779(5) 0.0270(16) d UP A 1
C14A C Uani 0.595(2) -0.0123(17) 0.3334(10) 0.221(5) 0.029(3) d UP A 2
C15 C Uani 0.6075(3) 0.7150(2) 0.30314(13) 1.000 0.0183(8) d . . .
C16 C Uani 0.4757(3) 0.7382(2) 0.31097(14) 1.000 0.0224(9) d . . .
C17 C Uani 0.3856(3) 0.7869(2) 0.26878(15) 1.000 0.0291(10) d . . .
C18 C Uani 0.4226(3) 0.8159(2) 0.21584(15) 1.000 0.0336(11) d . . .
C19 C Uani 0.5519(3) 0.7959(2) 0.20694(15) 1.000 0.0321(11) d . . .
C20 C Uani 0.6416(3) 0.7463(2) 0.24965(14) 1.000 0.0255(10) d . . .
C21 C Uani 0.8592(3) 0.6394(2) 0.34352(13) 1.000 0.0198(9) d . . .
C22 C Uani 0.9330(3) 0.7179(2) 0.33704(14) 1.000 0.0257(10) d . . .
C23 C Uani 1.0705(3) 0.7165(2) 0.33369(15) 1.000 0.0295(10) d . . .
C24 C Uani 1.1409(3) 0.6361(2) 0.33814(14) 1.000 0.0294(10) d . . .
C25 C Uani 1.0723(3) 0.5572(2) 0.34600(14) 1.000 0.0298(10) d . . .
C26 C Uani 0.9342(3) 0.5595(2) 0.34878(14) 1.000 0.0252(9) d . . .
C27 C Uani 0.6180(3) 0.5501(2) 0.33822(13) 1.000 0.0194(8) d . . .
C28 C Uani 0.6286(3) 0.4972(2) 0.28811(14) 1.000 0.0228(9) d . . .
C29 C Uani 0.5484(3) 0.4217(2) 0.27168(15) 1.000 0.0282(10) d . . .
C30 C Uani 0.4507(3) 0.3967(2) 0.30405(15) 1.000 0.0282(10) d . . .
C31 C Uani 0.4372(3) 0.4470(2) 0.35404(15) 1.000 0.0282(10) d . . .
C32 C Uani 0.5202(3) 0.5217(2) 0.37111(14) 1.000 0.0220(9) d . . .
C33 C Uani 0.7090(3) 0.6794(2) 0.42201(13) 1.000 0.0188(8) d . . .
C34 C Uani 0.7606(3) 0.6216(2) 0.47000(14) 1.000 0.0247(10) d . . .
C35 C Uani 0.7765(3) 0.6468(2) 0.52994(14) 1.000 0.0304(10) d . . .
C36 C Uani 0.7412(3) 0.7324(3) 0.54477(15) 1.000 0.0340(11) d . . .
C37 C Uani 0.6921(3) 0.7918(2) 0.49898(15) 1.000 0.0337(11) d . . .
C38 C Uani 0.6772(3) 0.7663(2) 0.43891(14) 1.000 0.0259(10) d . . .
B1 B Uani 0.7002(3) 0.6462(2) 0.35189(15) 1.000 0.0185(10) d . . .
H1A H Uiso 0.91720 0.34450 0.53290 1.000 0.0520 c RU . .
H1B H Uiso 0.87390 0.34820 0.46080 1.000 0.0520 c RU . .
H1C H Uiso 0.93460 0.25710 0.49340 1.000 0.0520 c RU . .
H1D H Uiso 0.69620 -0.09110 0.31190 0.779(5) 0.0510 c RUP A 1
H1E H Uiso 0.55000 0.01470 0.25270 0.221(5) 0.0480 c RUP A 2
H2 H Uiso 0.74220 0.24100 0.53760 1.000 0.0300 c RU . .
H3A H Uiso 0.67930 0.39190 0.54380 1.000 0.0530 c RU . .
H3B H Uiso 0.55160 0.33420 0.51040 1.000 0.0530 c RU . .
H3C H Uiso 0.63320 0.39690 0.47190 1.000 0.0530 c RU . .
H5 H Uiso 0.67230 0.31400 0.37630 1.000 0.0320 c RU . .
H6 H Uiso 0.56620 0.18940 0.31060 1.000 0.0320 c RU . .
H7 H Uiso 0.54120 -0.01460 0.40660 1.000 0.0260 c RU A 1
H9 H Uiso 0.32380 0.11060 0.27820 1.000 0.0340 c RU . .
H10 H Uiso 0.08610 0.11070 0.29400 1.000 0.0420 c RU . .
H11A H Uiso 0.09580 0.04520 0.45590 0.590(8) 0.0340 c RUP B 3
H11B H Uiso -0.04430 0.01880 0.34280 0.410(8) 0.0310 c RUP B 4
H12A H Uiso -0.12280 0.10490 0.41900 0.590(8) 0.0450 c RUP B 3
H12B H Uiso -0.09540 0.10150 0.35150 0.590(8) 0.0450 c RUP B 3
H12C H Uiso -0.00930 0.16870 0.39980 0.590(8) 0.0450 c RUP B 3
H12D H Uiso -0.09970 0.09450 0.42820 0.410(8) 0.0530 c RUP B 4
H12E H Uiso -0.00210 0.15520 0.39610 0.410(8) 0.0530 c RUP B 4
H12F H Uiso 0.05900 0.10190 0.45700 0.410(8) 0.0530 c RUP B 4
H13A H Uiso -0.07990 -0.06360 0.42770 0.590(8) 0.0450 c RUP B 3
H13B H Uiso 0.06280 -0.10220 0.41690 0.590(8) 0.0450 c RUP B 3
H13C H Uiso -0.04780 -0.06660 0.36090 0.590(8) 0.0450 c RUP B 3
H13D H Uiso -0.08160 -0.08220 0.41770 0.410(8) 0.0430 c RUP B 4
H13E H Uiso 0.06770 -0.06460 0.45650 0.410(8) 0.0430 c RUP B 4
H13F H Uiso 0.04910 -0.11760 0.39360 0.410(8) 0.0430 c RUP B 4
H14A H Uiso 0.49170 -0.06250 0.30010 0.779(5) 0.0320 c RUP A 1
H14B H Uiso 0.54460 0.03440 0.28260 0.779(5) 0.0320 c RUP A 1
H14C H Uiso 0.69020 -0.01990 0.35470 0.221(5) 0.0340 c RUP A 2
H14D H Uiso 0.55710 -0.07260 0.32070 0.221(5) 0.0340 c RUP A 2
H16 H Uiso 0.44740 0.71960 0.34690 1.000 0.0270 c RU . .
H17 H Uiso 0.29750 0.80060 0.27610 1.000 0.0350 c RU . .
H18 H Uiso 0.36060 0.84860 0.18640 1.000 0.0400 c RU . .
H19 H Uiso 0.58000 0.81630 0.17130 1.000 0.0380 c RU . .
H20 H Uiso 0.72960 0.73330 0.24200 1.000 0.0310 c RU . .
H22 H Uiso 0.88750 0.77440 0.33480 1.000 0.0310 c RU . .
H23 H Uiso 1.11600 0.77120 0.32830 1.000 0.0360 c RU . .
H24 H Uiso 1.23460 0.63480 0.33590 1.000 0.0350 c RU . .
H25 H Uiso 1.11940 0.50120 0.34950 1.000 0.0360 c RU . .
H26 H Uiso 0.88960 0.50450 0.35450 1.000 0.0300 c RU . .
H28 H Uiso 0.69340 0.51370 0.26430 1.000 0.0270 c RU . .
H29 H Uiso 0.56080 0.38690 0.23780 1.000 0.0340 c RU . .
H30 H Uiso 0.39380 0.34590 0.29220 1.000 0.0340 c RU . .
H31 H Uiso 0.37080 0.43060 0.37700 1.000 0.0340 c RU . .
H32 H Uiso 0.51030 0.55440 0.40620 1.000 0.0260 c RU . .
H34 H Uiso 0.78590 0.56210 0.46100 1.000 0.0300 c RU . .
H35 H Uiso 0.81180 0.60500 0.56090 1.000 0.0370 c RU . .
H36 H Uiso 0.75070 0.75010 0.58580 1.000 0.0410 c RU . .
H37 H Uiso 0.66810 0.85120 0.50860 1.000 0.0400 c RU . .
H38 H Uiso 0.64420 0.80920 0.40830 1.000 0.0310 c RU . .

loop_
_atom_type_symbol
_atom_type_description
_atom_type_scat_dispersion_real
_atom_type_scat_dispersion_imag
_atom_type_scat_source
C C 0.0033 0.0016 ' International Tables Vol C Tables 4.2.6.8 and 6.1.1.4'
H H 0.0000 0.0000 ' International Tables Vol C Tables 4.2.6.8 and 6.1.1.4'
Au Au -2.0133 8.8022 ' International Tables Vol C Tables 4.2.6.8 and 6.1.1.4'
B B 0.0013 0.0007 ' International Tables Vol C Tables 4.2.6.8 and 6.1.1.4'
N N 0.0061 0.0033 ' International Tables Vol C Tables 4.2.6.8 and 6.1.1.4'
O O 0.0106 0.0060 ' International Tables Vol C Tables 4.2.6.8 and 6.1.1.4'

loop_
_geom_angle_atom_site_label_1
_geom_angle_atom_site_label_2
_geom_angle_atom_site_label_3
_geom_angle
_geom_angle_site_symmetry_1
_geom_angle_site_symmetry_3
_geom_angle_publ_flag
C4 Au1 C8 172.98(12) . 3_656 yes
C2 N1 C4 125.8(2) . . yes
C2 N1 C5 123.8(2) . . yes
C4 N1 C5 110.4(2) . . yes
C14 O1 H1D 109.00 . . no
C14A O1A H1E 110.00 . . no
C4 N2 C7 123.4(2) . . yes
C6 N2 C7 125.7(2) . . yes
C4 N2 C6 110.6(2) . . yes
C8 N3 C9 110.9(2) . . yes
C7 N3 C8 123.4(2) . . yes
C7 N3 C9 125.7(2) . . yes
C8 N4 C11A 134.8(4) . . yes
C10 N4 C11 130.8(3) . . yes
C10 N4 C11A 112.7(4) . . yes
C8 N4 C10 111.0(2) . . yes
C8 N4 C11 117.0(3) . . yes
N1 C2 C1 110.7(3) . . yes
N1 C2 C3 110.1(2) . . yes
C1 C2 C3 112.8(3) . . no
Au1 C4 N1 125.5(2) . . yes
N1 C4 N2 105.1(3) . . yes
Au1 C4 N2 129.0(2) . . yes
N1 C5 C6 107.5(3) . . yes
N2 C6 C5 106.3(3) . . yes
N2 C7 C14A 105.9(10) . . yes
N2 C7 N3 109.5(2) . . yes
N2 C7 C14 114.2(3) . . yes
N3 C7 C14A 127.1(9) . . yes
N3 C7 C14 107.6(3) . . yes
Au1 C8 N3 129.0(2) 3_656 . yes
Au1 C8 N4 126.4(2) 3_656 . yes
N3 C8 N4 104.5(3) . . yes
N3 C9 C10 106.2(3) . . yes
N4 C10 C9 107.4(3) . . yes
N4 C11 C12 110.4(5) . . yes
C12 C11 C13 112.1(6) . . no
N4 C11 C13 106.5(6) . . yes
N4 C11A C12A 100.5(6) . . yes
C12A C11A C13A 112.6(9) . . no
N4 C11A C13A 112.8(9) . . yes
O1 C14 C7 107.6(3) . . yes
O1A C14A C7 108.1(17) . . yes
C2 C1 H1A 109.00 . . no
C2 C1 H1B 109.00 . . no
C2 C1 H1C 109.00 . . no
H1A C1 H1B 110.00 . . no
H1A C1 H1C 109.00 . . no
H1B C1 H1C 109.00 . . no
N1 C2 H2 108.00 . . no
C1 C2 H2 108.00 . . no
C3 C2 H2 108.00 . . no
C2 C3 H3A 109.00 . . no
C2 C3 H3B 109.00 . . no
C2 C3 H3C 109.00 . . no
H3A C3 H3B 109.00 . . no
H3A C3 H3C 109.00 . . no
H3B C3 H3C 109.00 . . no
N1 C5 H5 126.00 . . no
C6 C5 H5 126.00 . . no
N2 C6 H6 127.00 . . no
C5 C6 H6 127.00 . . no
N2 C7 H7 108.00 . . no
N3 C7 H7 108.00 . . no
C14 C7 H7 109.00 . . no
C14A C7 H7 96.00 . . no
N3 C9 H9 127.00 . . no
C10 C9 H9 127.00 . . no
N4 C10 H10 126.00 . . no
C9 C10 H10 126.00 . . no
N4 C11 H11A 109.00 . . no
C12 C11 H11A 109.00 . . no
C13 C11 H11A 109.00 . . no
C12A C11A H11B 110.00 . . no
C13A C11A H11B 110.00 . . no
N4 C11A H11B 110.00 . . no
C11 C12 H12A 109.00 . . no
C11 C12 H12B 110.00 . . no
H12B C12 H12C 109.00 . . no
H12A C12 H12C 110.00 . . no
C11 C12 H12C 109.00 . . no
H12A C12 H12B 109.00 . . no
C11A C12A H12E 109.00 . . no
C11A C12A H12F 109.00 . . no
H12D C12A H12E 109.00 . . no
H12D C12A H12F 110.00 . . no
C11A C12A H12D 109.00 . . no
H12E C12A H12F 110.00 . . no
C11 C13 H13B 110.00 . . no
C11 C13 H13C 110.00 . . no
C11 C13 H13A 109.00 . . no
H13B C13 H13C 109.00 . . no
H13A C13 H13C 109.00 . . no
H13A C13 H13B 109.00 . . no
C11A C13A H13F 110.00 . . no
C11A C13A H13E 110.00 . . no
H13E C13A H13F 110.00 . . no
H13D C13A H13E 109.00 . . no
H13D C13A H13F 109.00 . . no
C11A C13A H13D 109.00 . . no
O1 C14 H14A 110.00 . . no
O1 C14 H14B 110.00 . . no
C7 C14 H14A 110.00 . . no
C7 C14 H14B 110.00 . . no
H14A C14 H14B 109.00 . . no
O1A C14A H14C 110.00 . . no
O1A C14A H14D 110.00 . . no
C7 C14A H14C 110.00 . . no
C7 C14A H14D 110.00 . . no
H14C C14A H14D 109.00 . . no
C16 C15 C20 114.8(3) . . no
C16 C15 B1 119.2(3) . . yes
C20 C15 B1 125.6(3) . . yes
C15 C16 C17 123.0(3) . . no
C16 C17 C18 120.6(3) . . no
C17 C18 C19 118.3(3) . . no
C18 C19 C20 120.7(3) . . no
C15 C20 C19 122.7(3) . . no
C22 C21 C26 115.3(3) . . no
C22 C21 B1 120.2(3) . . yes
C26 C21 B1 124.1(3) . . yes
C21 C22 C23 122.7(3) . . no
C22 C23 C24 120.4(3) . . no
C23 C24 C25 118.7(3) . . no
C24 C25 C26 120.3(3) . . no
C21 C26 C25 122.6(3) . . no
C28 C27 C32 115.5(3) . . no
C28 C27 B1 121.7(3) . . yes
C32 C27 B1 122.4(3) . . yes
C27 C28 C29 122.6(3) . . no
C28 C29 C30 120.6(3) . . no
C29 C30 C31 118.6(3) . . no
C30 C31 C32 120.5(3) . . no
C27 C32 C31 122.2(3) . . no
C34 C33 C38 115.0(3) . . no
C34 C33 B1 120.3(3) . . yes
C38 C33 B1 124.5(3) . . yes
C33 C34 C35 123.2(3) . . no
C34 C35 C36 120.1(3) . . no
C35 C36 C37 118.7(3) . . no
C36 C37 C38 121.0(3) . . no
C33 C38 C37 122.1(3) . . no
C15 B1 C21 113.3(2) . . yes
C15 B1 C27 102.3(2) . . yes
C15 B1 C33 112.1(2) . . yes
C21 B1 C27 112.7(2) . . yes
C21 B1 C33 104.8(2) . . yes
C27 B1 C33 111.8(2) . . yes
C15 C16 H16 119.00 . . no
C17 C16 H16 118.00 . . no
C16 C17 H17 120.00 . . no
C18 C17 H17 120.00 . . no
C17 C18 H18 121.00 . . no
C19 C18 H18 121.00 . . no
C18 C19 H19 120.00 . . no
C20 C19 H19 120.00 . . no
C15 C20 H20 119.00 . . no
C19 C20 H20 119.00 . . no
C21 C22 H22 119.00 . . no
C23 C22 H22 119.00 . . no
C22 C23 H23 120.00 . . no
C24 C23 H23 120.00 . . no
C23 C24 H24 121.00 . . no
C25 C24 H24 121.00 . . no
C24 C25 H25 120.00 . . no
C26 C25 H25 120.00 . . no
C21 C26 H26 119.00 . . no
C25 C26 H26 119.00 . . no
C27 C28 H28 119.00 . . no
C29 C28 H28 119.00 . . no
C28 C29 H29 120.00 . . no
C30 C29 H29 120.00 . . no
C29 C30 H30 121.00 . . no
C31 C30 H30 121.00 . . no
C30 C31 H31 120.00 . . no
C32 C31 H31 120.00 . . no
C27 C32 H32 119.00 . . no
C31 C32 H32 119.00 . . no
C33 C34 H34 118.00 . . no
C35 C34 H34 118.00 . . no
C34 C35 H35 120.00 . . no
C36 C35 H35 120.00 . . no
C35 C36 H36 121.00 . . no
C37 C36 H36 121.00 . . no
C36 C37 H37 119.00 . . no
C38 C37 H37 119.00 . . no
C33 C38 H38 119.00 . . no
C37 C38 H38 119.00 . . no

loop_
_geom_bond_atom_site_label_1
_geom_bond_atom_site_label_2
_geom_bond_distance
_geom_bond_site_symmetry_2
_geom_bond_publ_flag
Au1 C4 2.018(3) . yes
Au1 C8 2.018(3) 3_656 yes
O1 C14 1.406(6) . yes
O1A C14A 1.37(3) . yes
N1 C4 1.349(4) . yes
N1 C5 1.380(4) . yes
N1 C2 1.480(4) . yes
O1 H1D 0.8400 . no
O1A H1E 0.8400 . no
N2 C6 1.388(4) . yes
N2 C7 1.466(4) . yes
N2 C4 1.354(4) . yes
N3 C9 1.392(4) . yes
N3 C8 1.349(4) . yes
N3 C7 1.460(4) . yes
N4 C11 1.530(6) . yes
N4 C11A 1.506(9) . yes
N4 C8 1.356(4) . yes
N4 C10 1.371(5) . yes
C1 C2 1.520(4) . no
C2 C3 1.509(4) . no
C5 C6 1.342(4) . no
C7 C14A 1.44(2) . no
C7 C14 1.554(6) . no
C9 C10 1.341(4) . no
C11 C12 1.507(8) . no
C11 C13 1.518(9) . no
C11A C13A 1.516(14) . no
C11A C12A 1.505(12) . no
C1 H1A 0.9800 . no
C1 H1B 0.9800 . no
C1 H1C 0.9800 . no
C2 H2 1.0000 . no
C3 H3A 0.9800 . no
C3 H3B 0.9800 . no
C3 H3C 0.9800 . no
C5 H5 0.9500 . no
C6 H6 0.9500 . no
C7 H7 1.0000 . no
C9 H9 0.9500 . no
C10 H10 0.9500 . no
C11 H11A 1.0000 . no
C11A H11B 1.0000 . no
C12 H12A 0.9800 . no
C12 H12C 0.9800 . no
C12 H12B 0.9800 . no
C12A H12E 0.9800 . no
C12A H12F 0.9800 . no
C12A H12D 0.9800 . no
C13 H13A 0.9800 . no
C13 H13C 0.9800 . no
C13 H13B 0.9800 . no
C13A H13E 0.9800 . no
C13A H13F 0.9800 . no
C13A H13D 0.9800 . no
C14 H14A 0.9900 . no
C14 H14B 0.9900 . no
C14A H14C 0.9900 . no
C14A H14D 0.9900 . no
C15 C16 1.407(4) . no
C15 C20 1.395(4) . no
C15 B1 1.648(4) . yes
C16 C17 1.382(4) . no
C17 C18 1.385(5) . no
C18 C19 1.380(4) . no
C19 C20 1.393(4) . no
C21 C22 1.401(4) . no
C21 C26 1.395(4) . no
C21 B1 1.642(4) . yes
C22 C23 1.393(4) . no
C23 C24 1.378(4) . no
C24 C25 1.385(4) . no
C25 C26 1.396(4) . no
C27 C28 1.396(4) . no
C27 C32 1.402(4) . no
C27 B1 1.644(4) . yes
C28 C29 1.385(4) . no
C29 C30 1.379(4) . no
C30 C31 1.380(5) . no
C31 C32 1.393(4) . no
C33 C34 1.399(4) . no
C33 C38 1.397(4) . no
C33 B1 1.643(4) . yes
C34 C35 1.382(4) . no
C35 C36 1.375(5) . no
C36 C37 1.374(5) . no
C37 C38 1.387(5) . no
C16 H16 0.9500 . no
C17 H17 0.9500 . no
C18 H18 0.9500 . no
C19 H19 0.9500 . no
C20 H20 0.9500 . no
C22 H22 0.9500 . no
C23 H23 0.9500 . no
C24 H24 0.9500 . no
C25 H25 0.9500 . no
C26 H26 0.9500 . no
C28 H28 0.9500 . no
C29 H29 0.9500 . no
C30 H30 0.9500 . no
C31 H31 0.9500 . no
C32 H32 0.9500 . no
C34 H34 0.9500 . no
C35 H35 0.9500 . no
C36 H36 0.9500 . no
C37 H37 0.9500 . no
C38 H38 0.9500 . no

loop_
_geom_torsion_atom_site_label_1
_geom_torsion_atom_site_label_2
_geom_torsion_atom_site_label_3
_geom_torsion_atom_site_label_4
_geom_torsion
_geom_torsion_site_symmetry_4
_geom_torsion_publ_flag
C4 N1 C2 C1 120.5(3) . no
C5 N1 C2 C1 -61.9(4) . no
C4 N1 C2 C3 -114.2(3) . no
C5 N1 C2 C3 63.5(3) . no
C2 N1 C4 Au1 -8.1(4) . no
C5 N1 C4 Au1 174.0(2) . no
C2 N1 C4 N2 178.5(2) . no
C5 N1 C4 N2 0.6(3) . no
C2 N1 C5 C6 -178.4(3) . no
C4 N1 C5 C6 -0.5(3) . no
C6 N2 C4 Au1 -173.6(2) . no
C7 N2 C4 N1 -175.2(2) . no
C7 N2 C4 Au1 11.7(4) . no
C6 N2 C4 N1 -0.5(3) . no
C4 N2 C7 N3 99.2(3) . no
C4 N2 C6 C5 0.2(3) . no
C7 N2 C6 C5 174.8(3) . no
C6 N2 C7 C14 45.9(4) . no
C6 N2 C7 N3 -74.7(3) . no
C4 N2 C7 C14 -140.2(3) . no
C7 N3 C8 Au1 -6.1(4) 3_656 no
C8 N3 C7 N2 -104.3(3) . no
C9 N3 C7 N2 73.4(3) . no
C8 N3 C7 C14 131.2(3) . no
C9 N3 C7 C14 -51.2(4) . no
C9 N3 C8 N4 -0.6(3) . no
C8 N3 C9 C10 0.6(3) . no
C7 N3 C8 N4 177.4(3) . no
C7 N3 C9 C10 -177.3(3) . no
C9 N3 C8 Au1 176.0(2) 3_656 no
C8 N4 C11 C12 150.1(4) . no
C10 N4 C8 N3 0.3(3) . no
C10 N4 C11 C12 -15.8(7) . no
C10 N4 C8 Au1 -176.3(2) 3_656 no
C11 N4 C8 Au1 15.1(5) 3_656 no
C11 N4 C8 N3 -168.3(3) . no
C10 N4 C11 C13 106.1(6) . no
C8 N4 C10 C9 0.0(4) . no
C11 N4 C10 C9 166.6(4) . no
C8 N4 C11 C13 -88.0(6) . no
N1 C5 C6 N2 0.1(3) . no
N2 C7 C14 O1 71.3(4) . no
N3 C7 C14 O1 -167.0(3) . no
N3 C9 C10 N4 -0.4(3) . no
C20 C15 C16 C17 1.0(4) . no
B1 C15 C16 C17 -172.4(3) . no
C16 C15 C20 C19 -0.6(4) . no
B1 C15 C20 C19 172.3(3) . no
C16 C15 B1 C21 -170.2(3) . no
C16 C15 B1 C27 68.2(3) . no
C16 C15 B1 C33 -51.8(3) . no
C20 C15 B1 C21 17.2(4) . no
C20 C15 B1 C27 -104.5(3) . no
C20 C15 B1 C33 135.6(3) . no
C15 C16 C17 C18 -0.3(5) . no
C16 C17 C18 C19 -0.9(5) . no
C17 C18 C19 C20 1.2(5) . no
C18 C19 C20 C15 -0.5(5) . no
C26 C21 C22 C23 2.4(4) . no
B1 C21 C22 C23 175.8(3) . no
C22 C21 C26 C25 -1.8(4) . no
B1 C21 C26 C25 -174.9(3) . no
C22 C21 B1 C15 47.0(4) . no
C22 C21 B1 C27 162.6(3) . no
C22 C21 B1 C33 -75.5(3) . no
C26 C21 B1 C15 -140.3(3) . no
C26 C21 B1 C27 -24.7(4) . no
C26 C21 B1 C33 97.2(3) . no
C21 C22 C23 C24 -1.5(5) . no
C22 C23 C24 C25 0.0(5) . no
C23 C24 C25 C26 0.6(5) . no
C24 C25 C26 C21 0.4(5) . no
C32 C27 C28 C29 0.0(4) . no
B1 C27 C28 C29 -172.2(3) . no
C28 C27 C32 C31 -1.4(4) . no
B1 C27 C32 C31 170.7(3) . no
C28 C27 B1 C15 77.2(3) . no
C28 C27 B1 C21 -44.8(4) . no
C28 C27 B1 C33 -162.6(3) . no
C32 C27 B1 C15 -94.4(3) . no
C32 C27 B1 C21 143.6(3) . no
C32 C27 B1 C33 25.7(4) . no
C27 C28 C29 C30 1.6(5) . no
C28 C29 C30 C31 -1.8(5) . no
C29 C30 C31 C32 0.3(5) . no
C30 C31 C32 C27 1.3(5) . no
C38 C33 C34 C35 1.5(5) . no
B1 C33 C34 C35 177.0(3) . no
C34 C33 C38 C37 -1.9(4) . no
B1 C33 C38 C37 -177.2(3) . no
C34 C33 B1 C15 167.8(3) . no
C34 C33 B1 C21 -69.0(3) . no
C34 C33 B1 C27 53.5(4) . no
C38 C33 B1 C15 -17.2(4) . no
C38 C33 B1 C21 106.0(3) . no
C38 C33 B1 C27 -131.5(3) . no
C33 C34 C35 C36 -0.2(5) . no
C34 C35 C36 C37 -0.9(5) . no
C35 C36 C37 C38 0.5(5) . no
C36 C37 C38 C33 1.0(5) . no
